data_4342477
loop_
_publ_author_name
'Carpenter, Alex E.'
'Mokhtarzadeh, Charles C.'
'Ripatti, Donald S.'
'Havrylyuk, Irena'
'Kamezawa, Ryo'
'Moore, Curtis E.'
'Rheingold, Arnold L.'
'Figueroa, Joshua S.'

_publ_section_title
;
 Comparative measure of the electronic influence of highly substituted
 aryl isocyanides.
;
_journal_issue 6
_journal_name_full 'Inorganic chemistry'
_journal_page_first 2936
_journal_page_last 2944
_journal_paper_doi 10.1021/ic5030845
_journal_volume 54
_journal_year 2015
_chemical_formula_moiety 'C14 H3 Cr F6 N O5'
_chemical_formula_sum 'C14 H3 Cr F6 N O5'
_chemical_formula_weight 431.17
_chemical_melting_point ?
_chemical_name_common Cr(CO)5(CN(3,5-(CF3)2C6H3))
_space_group_crystal_system monoclinic
_space_group_IT_number 14
_space_group_name_Hall '-P 2yn'
_space_group_name_H-M_alt 'P 1 21/n 1'
_symmetry_space_group_name_Hall '-P 2yn'
_symmetry_space_group_name_H-M 'P 1 21/n 1'
_atom_sites_solution_hydrogens geom
_audit_creation_date 2014-11-22
_audit_creation_method
; 
Olex2 1.2-beta 
(compiled 2014.11.21 svn.r3092 for OlexSys, GUI svn.r4949) 
;
_cell_angle_alpha 90
_cell_angle_beta 99.575(2)
_cell_angle_gamma 90
_cell_formula_units_Z 8
_cell_length_a 16.7891(12)
_cell_length_b 6.2223(4)
_cell_length_c 31.887(2)
_cell_measurement_reflns_used 5461
_cell_measurement_temperature 100.0
_cell_measurement_theta_max 26.74
_cell_measurement_theta_min 2.466
_cell_volume 3284.7(4)
_computing_cell_refinement 'SAINT v8.34A (Bruker, 2013)'
_computing_data_collection 'APEX2 v2013.6-2 (Bruker, 2013)'
_computing_data_reduction 'SAINT v8.34A (Bruker, 2013)'
_computing_molecular_graphics 'Olex2 (Dolomanov et al., 2009)'
_computing_publication_material 'Olex2 (Dolomanov et al., 2009)'
_computing_structure_refinement 'XL (Sheldrick, 2008)'
_computing_structure_solution 'ShelXT (Sheldrick, 2008)'
_diffrn_ambient_temperature 100.0
_diffrn_detector 'Bruker APEX-II CCD'
_diffrn_detector_area_resol_mean 7.9
_diffrn_detector_type 'CCD Area Detector'
_diffrn_measured_fraction_theta_full 0.999
_diffrn_measured_fraction_theta_max 0.997
_diffrn_measurement_device 'Kappa Four-Circle Diffractometer'
_diffrn_measurement_device_type 'Bruker APEX II Ultra'
_diffrn_measurement_method '\w and \f scans'
_diffrn_radiation_monochromator 'Double Bounce Multilayer Mirrors'
_diffrn_radiation_probe x-ray
_diffrn_radiation_type MoK\a
_diffrn_radiation_wavelength 0.71073
_diffrn_reflns_av_R_equivalents 0.0378
_diffrn_reflns_av_unetI/netI 0.0378
_diffrn_reflns_Laue_measured_fraction_full 0.999
_diffrn_reflns_Laue_measured_fraction_max 0.997
_diffrn_reflns_limit_h_max 21
_diffrn_reflns_limit_h_min -20
_diffrn_reflns_limit_k_max 7
_diffrn_reflns_limit_k_min -7
_diffrn_reflns_limit_l_max 40
_diffrn_reflns_limit_l_min -40
_diffrn_reflns_number 26787
_diffrn_reflns_point_group_measured_fraction_full 0.999
_diffrn_reflns_point_group_measured_fraction_max 0.997
_diffrn_reflns_theta_full 25.000
_diffrn_reflns_theta_max 26.750
_diffrn_reflns_theta_min 2.120
_diffrn_source 'Micro Focus Rotating Anode'
_diffrn_source_type 'Bruker TXS'
_diffrn_standards_number 0
_exptl_absorpt_coefficient_mu 0.788
_exptl_absorpt_correction_T_max 0.7454
_exptl_absorpt_correction_T_min 0.6715
_exptl_absorpt_correction_type multi-scan
_exptl_absorpt_process_details
; 
SADABS-2014/3 (Bruker,2014/3) was used for absorption correction. 
wR2(int) was 0.1472 before and 0.0420 after correction. 
The Ratio of minimum to maximum transmission is 0.9009. 
The \l/2 correction factor is 0.00150. 
;
_exptl_crystal_colour 'clear colourless'
_exptl_crystal_colour_lustre clear
_exptl_crystal_colour_primary colourless
_exptl_crystal_density_diffrn 1.744
_exptl_crystal_density_meas ?
_exptl_crystal_density_method 'not measured'
_exptl_crystal_description block
_exptl_crystal_F_000 1696
_exptl_crystal_size_max 0.28
_exptl_crystal_size_mid 0.253
_exptl_crystal_size_min 0.133
_refine_diff_density_max 1.072
_refine_diff_density_min -0.972
_refine_diff_density_rms 0.084
_refine_ls_extinction_method none
_refine_ls_goodness_of_fit_ref 1.052
_refine_ls_hydrogen_treatment constr
_refine_ls_matrix_type full
_refine_ls_number_parameters 488
_refine_ls_number_reflns 6966
_refine_ls_number_restraints 24
_refine_ls_restrained_S_all 1.050
_refine_ls_R_factor_all 0.0685
_refine_ls_R_factor_gt 0.0505
_refine_ls_shift/su_max 0.002
_refine_ls_shift/su_mean 0.000
_refine_ls_structure_factor_coef Fsqd
_refine_ls_weighting_details 'w=1/[\s^2^(Fo^2^)+(0.0486P)^2^+6.9669P] where P=(Fo^2^+2Fc^2^)/3'
_refine_ls_weighting_scheme calc
_refine_ls_wR_factor_gt 0.1153
_refine_ls_wR_factor_ref 0.1244
_reflns_Friedel_coverage 0.000
_reflns_number_gt 5499
_reflns_number_total 6966
_reflns_threshold_expression 'I > 2\s(I)'
_cod_data_source_file ic5030845_si_002.cif
_cod_data_source_block jfig1054_0m
_cod_depositor_comments
;
The following automatic conversions were performed:

'_chemical_melting_point' value 'not measured' was changed to '?' -
the value is undefined or not given.

'_diffrn_radiation_probe' value 'X-ray' changed to 'x-ray' according
to
/usr/data/users/saulius/crontab/automatic-downloads/rss-feeds/ACS/lib/dictionaries/cif_core.dic
dictionary named 'cif_core.dic' version 2.4.2 from 2011-04-26.

'_exptl_crystal_density_meas' value 'not measured' was changed to '?'
- the value is perceived as not measured.

Automatic conversion script
Id: cif_fix_values 3008 2015-01-20 13:52:24Z robertas 

 Adding full bibliography for 4342470--4342481.cif.
;
_cod_database_code 4342477
_shelxl_version_number 2014/6
_shelx_space_group_comment
; 
The symmetry employed for this shelxl refinement is uniquely defined 
by the following loop, which should always be used as a source of 
symmetry information in preference to the above space-group names. 
They are only intended as comments. 
;
_shelx_estimated_absorpt_t_max 0.902
_shelx_estimated_absorpt_t_min 0.810
_olex2_refinement_description
; 
1. Fixed Uiso 
 At 1.2 times of: 
  All C(H) groups 
2. Uiso/Uaniso restraints and constraints 
Uanis(F7) \\sim Ueq, Uanis(F7) \\sim Ueq, Uanis(F9) \\sim Ueq, Uanis(F8) \\sim 
Ueq, Uanis(F8A) \\sim Ueq, Uanis(F8) \\sim Ueq: with sigma of 0.1 and sigma for 
terminal atoms of 0.2 
Uanis(F7) \\sim Ueq, Uanis(F7) \\sim Ueq, Uanis(F9) \\sim Ueq, Uanis(F8) \\sim 
Ueq, Uanis(F8A) \\sim Ueq, Uanis(F8) \\sim Ueq: with sigma of 0.1 and sigma for 
terminal atoms of 0.2 
Uanis(F8A) = Uanis(F8) = Uanis(F8) = Uanis(F9) = Uanis(F7) = Uanis(F7) 
Uanis(C24) = Uanis(C24A) 
Uanis(F9A) = Uanis(F7) = Uanis(F8A) = Uanis(F8) = Uanis(F9) = Uanis(F7A) 
3. Rigid body (RIGU) restrains 
 F7, F7, F8, F8, F9, F8A 
 with sigma for 1-2 distances of 0.004 and sigma for 1-3 distances of 0.004 
4. Others 
 Sof(F7A)=Sof(F8A)=Sof(F9A)=Sof(C24A)=1-FVAR(1) 
 Sof(F7)=Sof(F8)=Sof(F9)=Sof(C24)=FVAR(1) 
5.a Aromatic/amide H refined with riding coordinates: 
 C22(H22), C25(H25), C28(H28), C8(H8), C11(H11), C14(H14) 
;
_olex2_submission_special_instructions 'No special instructions were received'

loop_
_space_group_symop_operation_xyz
'x, y, z'
'-x+1/2, y+1/2, -z+1/2'
'-x, -y, -z'
'x-1/2, -y-1/2, z-1/2'

loop_
_atom_site_label
_atom_site_type_symbol
_atom_site_fract_x
_atom_site_fract_y
_atom_site_fract_z
_atom_site_U_iso_or_equiv
_atom_site_adp_type
_atom_site_occupancy
_atom_site_site_symmetry_order
_atom_site_calc_flag
_atom_site_refinement_flags_posn
_atom_site_refinement_flags_adp
_atom_site_refinement_flags_occupancy
_atom_site_disorder_assembly
_atom_site_disorder_group
Cr2 Cr 0.24476(3) -0.06042(8) 0.65372(2) 0.01522(12) Uani 1 1 d . . . . .
F10 F 0.4504(2) 0.7052(4) 0.50482(7) 0.0859(12) Uani 1 1 d . . . . .
F11 F 0.5347(2) 0.9046(5) 0.54556(11) 0.0843(10) Uani 1 1 d . . . . .
F12 F 0.41416(18) 0.8832(4) 0.55474(8) 0.0599(7) Uani 1 1 d . . . . .
F7 F 0.6841(2) 0.0431(9) 0.61334(16) 0.0750(11) Uani 0.655(4) 1 d . U P A 1
F8 F 0.6976(4) 0.2443(13) 0.6656(3) 0.0750(11) Uani 0.655(4) 1 d . U P A 1
F9 F 0.7338(2) 0.3583(10) 0.60844(18) 0.0750(11) Uani 0.655(4) 1 d . U P A 1
F7A F 0.7239(4) 0.5054(17) 0.6344(3) 0.0750(11) Uani 0.345(4) 1 d . . P A 2
F8A F 0.7054(8) 0.190(3) 0.6580(5) 0.0750(11) Uani 0.345(4) 1 d . U P A 2
F9A F 0.7138(5) 0.2599(19) 0.5909(3) 0.0750(11) Uani 0.345(4) 1 d . . P A 2
O15 O 0.09289(12) -0.2680(4) 0.67550(7) 0.0265(5) Uani 1 1 d . . . . .
O16 O 0.15082(15) 0.3467(4) 0.62460(8) 0.0358(6) Uani 1 1 d . . . . .
O17 O 0.20739(19) -0.2593(5) 0.56571(8) 0.0502(8) Uani 1 1 d . . . . .
O18 O 0.34532(14) -0.4540(4) 0.68482(8) 0.0327(6) Uani 1 1 d . . . . .
O19 O 0.28410(13) 0.1293(4) 0.74302(7) 0.0269(5) Uani 1 1 d . . . . .
N20 N 0.39356(16) 0.1742(4) 0.62847(8) 0.0242(6) Uani 1 1 d . . . . .
C15 C 0.15040(18) -0.1916(5) 0.66764(9) 0.0189(6) Uani 1 1 d . . . . .
C16 C 0.18522(19) 0.1935(5) 0.63526(10) 0.0228(7) Uani 1 1 d . . . . .
C17 C 0.2213(2) -0.1824(6) 0.59856(10) 0.0278(7) Uani 1 1 d . . . . .
C18 C 0.30779(18) -0.3058(5) 0.67318(10) 0.0205(6) Uani 1 1 d . . . . .
C19 C 0.26955(16) 0.0588(5) 0.70990(9) 0.0179(6) Uani 1 1 d . . . . .
C20 C 0.33912(18) 0.0825(5) 0.63830(9) 0.0202(6) Uani 1 1 d . . . . .
C21 C 0.45434(18) 0.2918(5) 0.61463(9) 0.0193(6) Uani 1 1 d . . . . .
C22 C 0.53395(19) 0.2287(6) 0.62676(10) 0.0247(7) Uani 1 1 d . . . . .
H22 H 0.5473 0.1088 0.6450 0.030 Uiso 1 1 calc R . . . .
C23 C 0.59345(19) 0.3445(6) 0.61162(10) 0.0293(8) Uani 1 1 d . . . . .
C25 C 0.5751(2) 0.5190(6) 0.58542(10) 0.0292(8) Uani 1 1 d . . . . .
H25 H 0.6168 0.5964 0.5752 0.035 Uiso 1 1 calc R . . . .
C26 C 0.4952(2) 0.5809(5) 0.57403(10) 0.0247(7) Uani 1 1 d . . . . .
C27 C 0.4729(3) 0.7657(6) 0.54445(12) 0.0418(10) Uani 1 1 d . . . . .
C28 C 0.43411(18) 0.4680(5) 0.58848(9) 0.0221(7) Uani 1 1 d . . . . .
H28 H 0.3793 0.5106 0.5806 0.026 Uiso 1 1 calc R . . . .
C24 C 0.6778(4) 0.2475(11) 0.6233(3) 0.0322(14) Uani 0.655(4) 1 d . . P A 1
C24A C 0.6798(10) 0.344(2) 0.6265(5) 0.0322(14) Uani 0.345(4) 1 d . . P A 2
Cr1 Cr 0.93506(3) 0.05355(8) 0.73338(2) 0.01547(12) Uani 1 1 d . . . . .
F1 F 0.99318(13) -0.8675(3) 0.58501(7) 0.0396(5) Uani 1 1 d . . . . .
F2 F 1.03964(13) -0.6817(4) 0.53806(7) 0.0434(6) Uani 1 1 d . . . . .
F3 F 0.93244(15) -0.8731(4) 0.52035(8) 0.0576(7) Uani 1 1 d . . . . .
F4 F 0.67896(14) -0.3361(7) 0.50367(9) 0.0982(14) Uani 1 1 d . . . . .
F5 F 0.76159(14) -0.2467(5) 0.46374(7) 0.0517(7) Uani 1 1 d . . . . .
F6 F 0.7284(2) -0.0224(6) 0.50763(9) 0.0927(12) Uani 1 1 d . . . . .
O1 O 0.95530(18) 0.2460(4) 0.82174(8) 0.0424(7) Uani 1 1 d . . . . .
O2 O 0.85851(14) 0.4719(4) 0.69718(8) 0.0338(6) Uani 1 1 d . . . . .
O3 O 0.76883(15) -0.1260(4) 0.74096(9) 0.0388(6) Uani 1 1 d . . . . .
O4 O 1.01977(14) -0.3533(4) 0.77088(7) 0.0289(5) Uani 1 1 d . . . . .
O5 O 1.09661(13) 0.2399(4) 0.71977(8) 0.0307(6) Uani 1 1 d . . . . .
N6 N 0.90943(15) -0.1623(4) 0.64375(8) 0.0214(6) Uani 1 1 d . . . . .
C1 C 0.9476(2) 0.1735(5) 0.78844(10) 0.0258(7) Uani 1 1 d . . . . .
C2 C 0.88589(18) 0.3132(5) 0.71043(10) 0.0215(7) Uani 1 1 d . . . . .
C3 C 0.8309(2) -0.0596(5) 0.73888(10) 0.0244(7) Uani 1 1 d . . . . .
C4 C 0.98804(18) -0.2025(5) 0.75657(10) 0.0212(6) Uani 1 1 d . . . . .
C5 C 1.03651(18) 0.1692(5) 0.72519(9) 0.0201(6) Uani 1 1 d . . . . .
C6 C 0.91975(16) -0.0786(5) 0.67680(10) 0.0177(6) Uani 1 1 d . . . . .
C7 C 0.89318(18) -0.2723(5) 0.60524(9) 0.0202(6) Uani 1 1 d . . . . .
C8 C 0.93873(18) -0.4512(5) 0.59819(10) 0.0223(7) Uani 1 1 d . . . . .
H8 H 0.9813 -0.5006 0.6194 0.027 Uiso 1 1 calc R . . . .
C9 C 0.92030(19) -0.5560(6) 0.55929(10) 0.0251(7) Uani 1 1 d . . . . .
C10 C 0.9712(2) -0.7443(6) 0.55068(12) 0.0341(8) Uani 1 1 d . . . . .
C11 C 0.85843(19) -0.4860(6) 0.52838(10) 0.0269(8) Uani 1 1 d . . . . .
H11 H 0.8464 -0.5598 0.5020 0.032 Uiso 1 1 calc R . . . .
C12 C 0.81414(19) -0.3079(6) 0.53606(10) 0.0293(8) Uani 1 1 d . . . . .
C13 C 0.7460(2) -0.2296(8) 0.50263(12) 0.0441(10) Uani 1 1 d . . . . .
C14 C 0.83069(19) -0.1980(6) 0.57439(10) 0.0252(7) Uani 1 1 d . . . . .
H14 H 0.8001 -0.0750 0.5795 0.030 Uiso 1 1 calc R . . . .

loop_
_atom_site_aniso_label
_atom_site_aniso_U_11
_atom_site_aniso_U_22
_atom_site_aniso_U_33
_atom_site_aniso_U_23
_atom_site_aniso_U_13
_atom_site_aniso_U_12
Cr2 0.0183(2) 0.0141(2) 0.0132(2) -0.00191(18) 0.00227(17) -0.00195(19)
F10 0.202(4) 0.0348(15) 0.0172(12) 0.0058(10) 0.0076(16) 0.0297(19)
F11 0.112(3) 0.0451(18) 0.100(3) 0.0339(17) 0.030(2) -0.0158(17)
F12 0.102(2) 0.0353(14) 0.0420(14) 0.0112(11) 0.0100(13) 0.0304(14)
F7 0.0262(10) 0.109(3) 0.089(2) 0.0288(19) 0.0066(10) 0.0170(12)
F8 0.0262(10) 0.109(3) 0.089(2) 0.0288(19) 0.0066(10) 0.0170(12)
F9 0.0262(10) 0.109(3) 0.089(2) 0.0288(19) 0.0066(10) 0.0170(12)
F7A 0.0262(10) 0.109(3) 0.089(2) 0.0288(19) 0.0066(10) 0.0170(12)
F8A 0.0262(10) 0.109(3) 0.089(2) 0.0288(19) 0.0066(10) 0.0170(12)
F9A 0.0262(10) 0.109(3) 0.089(2) 0.0288(19) 0.0066(10) 0.0170(12)
O15 0.0175(11) 0.0266(13) 0.0353(13) -0.0018(10) 0.0043(9) -0.0037(10)
O16 0.0417(14) 0.0215(13) 0.0410(15) 0.0030(11) -0.0026(11) 0.0068(11)
O17 0.083(2) 0.0469(18) 0.0198(14) -0.0124(12) 0.0048(13) -0.0214(16)
O18 0.0338(13) 0.0218(13) 0.0416(15) -0.0031(11) 0.0035(11) 0.0066(11)
O19 0.0280(11) 0.0313(13) 0.0199(12) -0.0073(10) -0.0005(9) 0.0017(10)
N20 0.0302(14) 0.0224(15) 0.0217(14) -0.0040(11) 0.0096(11) -0.0080(12)
C15 0.0233(15) 0.0139(15) 0.0176(15) -0.0033(12) -0.0022(11) 0.0036(13)
C16 0.0269(16) 0.0202(17) 0.0203(15) -0.0021(13) 0.0007(12) -0.0038(14)
C17 0.0401(19) 0.0228(18) 0.0203(17) -0.0017(14) 0.0046(13) -0.0090(15)
C18 0.0222(15) 0.0196(17) 0.0206(15) -0.0053(13) 0.0061(12) -0.0026(13)
C19 0.0163(13) 0.0166(15) 0.0209(15) -0.0009(13) 0.0035(11) 0.0018(12)
C20 0.0266(15) 0.0184(16) 0.0153(14) -0.0036(12) 0.0026(12) -0.0012(13)
C21 0.0241(15) 0.0185(16) 0.0171(14) -0.0037(12) 0.0083(11) -0.0026(13)
C22 0.0284(16) 0.0260(18) 0.0198(16) 0.0043(13) 0.0048(12) 0.0046(14)
C23 0.0228(16) 0.046(2) 0.0192(16) 0.0003(15) 0.0047(12) -0.0022(15)
C25 0.0333(17) 0.036(2) 0.0204(16) -0.0026(14) 0.0109(13) -0.0155(16)
C26 0.0406(18) 0.0170(16) 0.0177(15) -0.0005(13) 0.0087(13) -0.0009(14)
C27 0.073(3) 0.024(2) 0.031(2) 0.0049(16) 0.0164(19) 0.001(2)
C28 0.0240(15) 0.0256(17) 0.0168(15) -0.0018(13) 0.0039(12) 0.0041(13)
C24 0.026(2) 0.026(4) 0.046(3) -0.004(4) 0.0092(19) 0.006(4)
C24A 0.026(2) 0.026(4) 0.046(3) -0.004(4) 0.0092(19) 0.006(4)
Cr1 0.0192(2) 0.0119(2) 0.0160(2) -0.00301(19) 0.00499(17) -0.00201(19)
F1 0.0488(13) 0.0254(11) 0.0477(14) -0.0002(10) 0.0170(10) -0.0015(10)
F2 0.0401(12) 0.0504(15) 0.0453(13) 0.0036(11) 0.0240(10) 0.0036(11)
F3 0.0608(15) 0.0535(16) 0.0563(16) -0.0376(13) 0.0032(12) -0.0016(13)
F4 0.0317(13) 0.211(4) 0.0458(16) 0.051(2) -0.0112(11) -0.0283(19)
F5 0.0546(14) 0.0785(19) 0.0199(11) 0.0095(11) -0.0004(9) 0.0040(13)
F6 0.105(2) 0.105(3) 0.0520(18) -0.0202(17) -0.0335(16) 0.063(2)
O1 0.081(2) 0.0275(14) 0.0206(13) -0.0062(11) 0.0138(12) -0.0060(14)
O2 0.0354(13) 0.0203(13) 0.0454(16) 0.0055(11) 0.0056(11) 0.0020(11)
O3 0.0309(13) 0.0305(14) 0.0604(18) -0.0038(13) 0.0236(12) -0.0095(11)
O4 0.0356(13) 0.0190(12) 0.0292(13) 0.0012(10) -0.0030(10) 0.0010(10)
O5 0.0243(12) 0.0265(13) 0.0429(15) -0.0059(11) 0.0101(10) -0.0069(10)
N6 0.0239(13) 0.0217(14) 0.0183(13) -0.0028(11) 0.0025(10) -0.0036(11)
C1 0.0413(19) 0.0150(16) 0.0233(17) -0.0007(13) 0.0115(14) -0.0037(14)
C2 0.0214(15) 0.0187(17) 0.0248(16) -0.0035(13) 0.0053(12) -0.0047(13)
C3 0.0317(17) 0.0156(16) 0.0280(17) -0.0042(13) 0.0107(13) 0.0004(14)
C4 0.0257(15) 0.0191(16) 0.0179(15) -0.0063(13) 0.0013(12) -0.0060(13)
C5 0.0248(15) 0.0158(16) 0.0189(15) -0.0047(12) 0.0008(12) 0.0014(13)
C6 0.0161(13) 0.0150(15) 0.0226(16) -0.0003(12) 0.0046(11) -0.0017(12)
C7 0.0227(14) 0.0236(17) 0.0145(14) -0.0037(12) 0.0035(11) -0.0089(13)
C8 0.0214(14) 0.0255(17) 0.0199(15) -0.0012(13) 0.0029(12) -0.0064(13)
C9 0.0255(15) 0.0276(18) 0.0241(16) -0.0069(14) 0.0094(12) -0.0111(14)
C10 0.0373(19) 0.037(2) 0.0291(19) -0.0109(16) 0.0101(15) -0.0088(17)
C11 0.0278(16) 0.037(2) 0.0166(15) -0.0095(14) 0.0062(12) -0.0116(15)
C12 0.0248(16) 0.045(2) 0.0177(16) -0.0006(15) 0.0034(12) -0.0075(16)
C13 0.037(2) 0.071(3) 0.0220(19) -0.0035(19) -0.0028(15) 0.006(2)
C14 0.0266(16) 0.0304(19) 0.0193(16) -0.0010(14) 0.0058(12) -0.0015(14)

loop_
_atom_type_symbol
_atom_type_description
_atom_type_scat_dispersion_real
_atom_type_scat_dispersion_imag
_atom_type_scat_source
C C 0.0033 0.0016 'International Tables Vol C Tables 4.2.6.8 and 6.1.1.4'
H H 0.0000 0.0000 'International Tables Vol C Tables 4.2.6.8 and 6.1.1.4'
Cr Cr 0.3209 0.6236 'International Tables Vol C Tables 4.2.6.8 and 6.1.1.4'
F F 0.0171 0.0103 'International Tables Vol C Tables 4.2.6.8 and 6.1.1.4'
N N 0.0061 0.0033 'International Tables Vol C Tables 4.2.6.8 and 6.1.1.4'
O O 0.0106 0.0060 'International Tables Vol C Tables 4.2.6.8 and 6.1.1.4'

loop_
_geom_angle_atom_site_label_1
_geom_angle_atom_site_label_2
_geom_angle_atom_site_label_3
_geom_angle
C15 Cr2 C16 90.76(13)
C15 Cr2 C18 91.11(13)
C15 Cr2 C19 90.45(12)
C15 Cr2 C20 177.87(13)
C16 Cr2 C19 89.37(13)
C16 Cr2 C20 87.16(13)
C17 Cr2 C15 89.53(14)
C17 Cr2 C16 91.60(14)
C17 Cr2 C18 89.98(14)
C17 Cr2 C19 179.03(14)
C17 Cr2 C20 90.06(13)
C18 Cr2 C16 177.56(14)
C18 Cr2 C19 89.05(13)
C18 Cr2 C20 90.98(13)
C19 Cr2 C20 89.99(12)
C20 N20 C21 175.8(3)
O15 C15 Cr2 178.8(3)
O16 C16 Cr2 178.9(3)
O17 C17 Cr2 178.8(3)
O18 C18 Cr2 179.6(3)
O19 C19 Cr2 179.9(3)
N20 C20 Cr2 177.4(3)
C22 C21 N20 119.3(3)
C22 C21 C28 121.4(3)
C28 C21 N20 119.3(3)
C21 C22 H22 120.8
C23 C22 C21 118.3(3)
C23 C22 H22 120.8
C22 C23 C24 113.8(4)
C22 C23 C24A 128.7(7)
C25 C23 C22 121.5(3)
C25 C23 C24 124.5(4)
C25 C23 C24A 108.3(7)
C23 C25 H25 120.4
C23 C25 C26 119.3(3)
C26 C25 H25 120.4
C25 C26 C27 120.7(3)
C25 C26 C28 120.7(3)
C28 C26 C27 118.6(3)
F10 C27 F11 107.9(4)
F10 C27 F12 107.0(4)
F10 C27 C26 112.9(3)
F11 C27 C26 111.5(4)
F12 C27 F11 104.1(3)
F12 C27 C26 113.0(3)
C21 C28 H28 120.6
C26 C28 C21 118.7(3)
C26 C28 H28 120.6
F7 C24 F8 102.2(7)
F7 C24 C23 115.5(6)
F8 C24 C23 108.5(6)
F9 C24 F7 109.2(6)
F9 C24 F8 107.4(7)
F9 C24 C23 113.2(6)
F7A C24A F8A 107.7(14)
F7A C24A F9A 98.6(12)
F7A C24A C23 126.2(11)
F8A C24A F9A 101.6(11)
F8A C24A C23 114.2(12)
C23 C24A F9A 104.4(11)
C1 Cr1 C2 89.77(14)
C1 Cr1 C3 91.28(14)
C1 Cr1 C4 89.84(14)
C1 Cr1 C5 90.82(14)
C1 Cr1 C6 178.07(13)
C2 Cr1 C3 90.18(14)
C2 Cr1 C4 178.01(13)
C2 Cr1 C5 88.13(13)
C2 Cr1 C6 91.16(13)
C3 Cr1 C6 87.03(13)
C4 Cr1 C3 91.79(14)
C4 Cr1 C6 89.29(13)
C5 Cr1 C3 177.29(14)
C5 Cr1 C4 89.92(13)
C5 Cr1 C6 90.89(12)
C6 N6 C7 175.9(3)
O1 C1 Cr1 179.9(4)
O2 C2 Cr1 178.0(3)
O3 C3 Cr1 178.1(3)
O4 C4 Cr1 179.0(3)
O5 C5 Cr1 179.0(3)
N6 C6 Cr1 177.9(3)
C8 C7 N6 120.3(3)
C8 C7 C14 121.5(3)
C14 C7 N6 118.3(3)
C7 C8 H8 120.9
C9 C8 C7 118.2(3)
C9 C8 H8 120.9
C8 C9 C10 118.7(3)
C11 C9 C8 121.3(3)
C11 C9 C10 120.0(3)
F1 C10 F2 106.2(3)
F1 C10 F3 106.4(3)
F1 C10 C9 112.7(3)
F2 C10 F3 107.2(3)
F2 C10 C9 111.8(3)
F3 C10 C9 112.1(3)
C9 C11 H11 120.3
C9 C11 C12 119.4(3)
C12 C11 H11 120.3
C11 C12 C13 120.1(3)
C11 C12 C14 121.2(3)
C14 C12 C13 118.7(3)
F4 C13 F5 106.9(3)
F4 C13 F6 106.1(4)
F4 C13 C12 111.9(4)
F5 C13 F6 105.8(4)
F5 C13 C12 113.2(3)
F6 C13 C12 112.5(3)
C7 C14 H14 120.8
C12 C14 C7 118.4(3)
C12 C14 H14 120.8

loop_
_geom_bond_atom_site_label_1
_geom_bond_atom_site_label_2
_geom_bond_distance
Cr2 C15 1.899(3)
Cr2 C16 1.910(3)
Cr2 C17 1.896(3)
Cr2 C18 1.902(3)
Cr2 C19 1.919(3)
Cr2 C20 1.950(3)
F10 C27 1.312(5)
F11 C27 1.345(5)
F12 C27 1.313(5)
F7 C24 1.319(8)
F8 C24 1.335(12)
F9 C24 1.316(9)
F7A C24A 1.250(17)
F8A C24A 1.40(2)
F9A C24A 1.45(2)
O15 C15 1.141(4)
O16 C16 1.137(4)
O17 C17 1.140(4)
O18 C18 1.143(4)
O19 C19 1.132(4)
N20 C20 1.164(4)
N20 C21 1.386(4)
C21 C22 1.385(4)
C21 C28 1.386(4)
C22 H22 0.9500
C22 C23 1.382(5)
C23 C25 1.373(5)
C23 C24 1.527(8)
C23 C24A 1.448(16)
C25 H25 0.9500
C25 C26 1.384(5)
C26 C27 1.495(5)
C26 C28 1.384(5)
C28 H28 0.9500
Cr1 C1 1.887(3)
Cr1 C2 1.904(3)
Cr1 C3 1.920(3)
Cr1 C4 1.913(3)
Cr1 C5 1.907(3)
Cr1 C6 1.960(3)
F1 C10 1.337(4)
F2 C10 1.338(4)
F3 C10 1.338(4)
F4 C13 1.311(5)
F5 C13 1.314(4)
F6 C13 1.338(6)
O1 C1 1.141(4)
O2 C2 1.140(4)
O3 C3 1.133(4)
O4 C4 1.137(4)
O5 C5 1.140(4)
N6 C6 1.162(4)
N6 C7 1.393(4)
C7 C8 1.390(5)
C7 C14 1.392(4)
C8 H8 0.9500
C8 C9 1.390(4)
C9 C10 1.502(5)
C9 C11 1.378(5)
C11 H11 0.9500
C11 C12 1.379(5)
C12 C13 1.509(5)
C12 C14 1.388(5)
C14 H14 0.9500

loop_
_geom_torsion_atom_site_label_1
_geom_torsion_atom_site_label_2
_geom_torsion_atom_site_label_3
_geom_torsion_atom_site_label_4
_geom_torsion
N20 C21 C22 C23 178.2(3)
N20 C21 C28 C26 -178.4(3)
C21 C22 C23 C25 0.4(5)
C21 C22 C23 C24 -174.1(4)
C21 C22 C23 C24A 164.7(8)
C22 C21 C28 C26 0.6(5)
C22 C23 C25 C26 0.2(5)
C22 C23 C24 F7 52.6(7)
C22 C23 C24 F8 -61.4(8)
C22 C23 C24 F9 179.5(5)
C22 C23 C24A F7A -131.7(14)
C22 C23 C24A F8A 6.0(16)
C22 C23 C24A F9A 116.1(10)
C23 C25 C26 C27 -178.0(3)
C23 C25 C26 C28 -0.5(5)
C25 C23 C24 F7 -121.7(6)
C25 C23 C24 F8 124.3(7)
C25 C23 C24 F9 5.2(9)
C25 C23 C24A F7A 34.3(18)
C25 C23 C24A F8A 172.0(10)
C25 C23 C24A F9A -78.0(10)
C25 C26 C27 F10 96.2(5)
C25 C26 C27 F11 -25.4(5)
C25 C26 C27 F12 -142.2(4)
C25 C26 C28 C21 0.1(5)
C27 C26 C28 C21 177.6(3)
C28 C21 C22 C23 -0.9(5)
C28 C26 C27 F10 -81.4(5)
C28 C26 C27 F11 157.1(3)
C28 C26 C27 F12 40.2(5)
C24 C23 C25 C26 174.2(4)
C24A C23 C25 C26 -166.9(7)
N6 C7 C8 C9 180.0(3)
N6 C7 C14 C12 -179.7(3)
C7 C8 C9 C10 177.7(3)
C7 C8 C9 C11 -0.2(5)
C8 C7 C14 C12 0.4(5)
C8 C9 C10 F1 38.1(4)
C8 C9 C10 F2 -81.4(4)
C8 C9 C10 F3 158.2(3)
C8 C9 C11 C12 0.3(5)
C9 C11 C12 C13 -179.7(3)
C9 C11 C12 C14 -0.1(5)
C10 C9 C11 C12 -177.5(3)
C11 C9 C10 F1 -144.0(3)
C11 C9 C10 F2 96.5(4)
C11 C9 C10 F3 -24.0(5)
C11 C12 C13 F4 83.0(5)
C11 C12 C13 F5 -37.8(5)
C11 C12 C13 F6 -157.7(4)
C11 C12 C14 C7 -0.3(5)
C13 C12 C14 C7 179.4(3)
C14 C7 C8 C9 -0.1(5)
C14 C12 C13 F4 -96.7(5)
C14 C12 C13 F5 142.5(4)
C14 C12 C13 F6 22.6(5)
